data_7201161
loop_
_publ_author_name
'Nauha, Elisa'
'Saxell, Heidi'
'Nissinen, Maija'
'Kolehmainen, Erkki'
'Sch\"afer, Ansgar'
'Schlecker, Rainer'

_publ_section_title
;
 Polymorphism and versatile solvate formation of thiophanate-methyl
;
_journal_issue 11
_journal_name_full CrystEngComm
_journal_page_first 2536
_journal_paper_doi 10.1039/b905511h
_journal_volume 11
_journal_year 2009
_chemical_formula_moiety '2 C12 H14 N4 O4 S2, C6 H10 O'
_chemical_formula_sum 'C30 H38 N8 O9 S4'
_chemical_formula_weight 782.92
_chemical_name_common 'thiophanate-methyl, cyclohexanone'
_chemical_name_systematic
;
?
;
_space_group_IT_number 2
_symmetry_cell_setting triclinic
_symmetry_space_group_name_Hall '-P 1'
_symmetry_space_group_name_H-M 'P -1'
_atom_sites_solution_hydrogens geom
_atom_sites_solution_primary direct
_atom_sites_solution_secondary difmap
_audit_creation_method SHELXL-97
_cell_angle_alpha 92.210(12)
_cell_angle_beta 103.760(11)
_cell_angle_gamma 100.772(10)
_cell_formula_units_Z 4
_cell_length_a 11.277(3)
_cell_length_b 17.368(4)
_cell_length_c 19.902(5)
_cell_measurement_temperature 103(2)
_cell_volume 3705.3(16)
_computing_structure_refinement 'SHELXL-97 (Sheldrick, 1997)'
_computing_structure_solution 'SHELXS-97 (Sheldrick, 1990)'
_diffrn_ambient_temperature 103(2)
_diffrn_measured_fraction_theta_full 0.896
_diffrn_measured_fraction_theta_max 0.896
_diffrn_measurement_device_type 'Bruker AXS CCD Detector'
_diffrn_radiation_monochromator graphite
_diffrn_radiation_source 'fine-focus sealed tube'
_diffrn_radiation_type CuK\a
_diffrn_radiation_wavelength 1.54178
_diffrn_reflns_av_R_equivalents 0.0473
_diffrn_reflns_av_sigmaI/netI 0.0651
_diffrn_reflns_limit_h_max 12
_diffrn_reflns_limit_h_min -12
_diffrn_reflns_limit_k_max 18
_diffrn_reflns_limit_k_min -18
_diffrn_reflns_limit_l_max 21
_diffrn_reflns_limit_l_min -21
_diffrn_reflns_number 28524
_diffrn_reflns_theta_full 57.68
_diffrn_reflns_theta_max 57.68
_diffrn_reflns_theta_min 2.29
_exptl_absorpt_coefficient_mu 2.885
_exptl_absorpt_correction_T_max 0.4782
_exptl_absorpt_correction_T_min 0.3265
_exptl_absorpt_correction_type empirical
_exptl_absorpt_process_details 'R.H. Blessing, Acta Cryst. A 1995, 51, 33'
_exptl_crystal_colour colorless
_exptl_crystal_density_diffrn 1.404
_exptl_crystal_density_method 'not measured'
_exptl_crystal_description rod
_exptl_crystal_F_000 1640
_exptl_crystal_size_max 0.50
_exptl_crystal_size_mid 0.40
_exptl_crystal_size_min 0.30
_refine_diff_density_max 0.325
_refine_diff_density_min -0.272
_refine_diff_density_rms 0.058
_refine_ls_extinction_coef 0.00030(4)
_refine_ls_extinction_expression Fc^*^=kFc[1+0.001xFc^2^\l^3^/sin(2\q)]^-1/4^
_refine_ls_extinction_method SHELXL
_refine_ls_goodness_of_fit_ref 1.038
_refine_ls_hydrogen_treatment mixed
_refine_ls_matrix_type full
_refine_ls_number_parameters 976
_refine_ls_number_reflns 9162
_refine_ls_number_restraints 16
_refine_ls_restrained_S_all 1.038
_refine_ls_R_factor_all 0.0655
_refine_ls_R_factor_gt 0.0411
_refine_ls_shift/su_max 0.001
_refine_ls_shift/su_mean 0.000
_refine_ls_structure_factor_coef Fsqd
_refine_ls_weighting_details 'calc w=1/[\s^2^(Fo^2^)+(0.0449P)^2^+0.9447P] where P=(Fo^2^+2Fc^2^)/3'
_refine_ls_weighting_scheme calc
_refine_ls_wR_factor_gt 0.0938
_refine_ls_wR_factor_ref 0.1040
_reflns_number_gt 6713
_reflns_number_total 9162
_reflns_threshold_expression >2sigma(I)
_cod_data_source_file b905511h.txt
_cod_data_source_block TM_cyclohexanone
_cod_original_cell_volume 3705.2(14)
_cod_original_sg_symbol_H-M p-1
_cod_database_code 7201161

loop_
_symmetry_equiv_pos_as_xyz
'x, y, z'
'-x, -y, -z'

loop_
_atom_site_label
_atom_site_type_symbol
_atom_site_fract_x
_atom_site_fract_y
_atom_site_fract_z
_atom_site_U_iso_or_equiv
_atom_site_adp_type
_atom_site_occupancy
_atom_site_symmetry_multiplicity
_atom_site_calc_flag
_atom_site_refinement_flags
_atom_site_disorder_assembly
_atom_site_disorder_group
S1 S 0.33365(7) 0.07390(5) 0.90681(4) 0.0255(2) Uani 1 1 d . . .
S2 S 0.02420(7) 0.32733(5) 0.80680(4) 0.0282(2) Uani 1 1 d . . .
S3 S 0.31630(7) 0.66424(5) 0.41196(4) 0.0272(2) Uani 1 1 d . . .
S4 S 0.77952(7) 0.89397(5) 0.57147(4) 0.0275(2) Uani 1 1 d . . .
S5 S 0.53163(8) 0.33952(5) 0.30888(4) 0.0310(2) Uani 1 1 d . . .
S6 S 0.84248(7) 0.09683(5) 0.39683(4) 0.0257(2) Uani 1 1 d . . .
S7 S 1.21396(8) 0.35300(5) 0.06867(4) 0.0302(2) Uani 1 1 d . . .
S8 S 0.72153(7) 0.09834(5) -0.06544(4) 0.0294(2) Uani 1 1 d . . .
O1 O 0.62809(19) 0.17622(12) 0.77773(10) 0.0256(5) Uani 1 1 d . . .
O2 O 0.43329(19) 0.17945(12) 0.71535(11) 0.0259(5) Uani 1 1 d . . .
O3 O 0.38963(19) 0.27750(13) 0.93750(11) 0.0351(6) Uani 1 1 d . . .
O4 O 0.4341(2) 0.40983(12) 0.95636(11) 0.0344(6) Uani 1 1 d . . .
O5 O 0.64081(19) 0.55754(12) 0.55681(11) 0.0301(6) Uani 1 1 d . . .
O6 O 0.7027(2) 0.68953(14) 0.55856(12) 0.0411(7) Uani 1 1 d . . .
O7 O 1.02487(19) 0.82234(12) 0.42207(10) 0.0249(5) Uani 1 1 d . . .
O8 O 0.83367(19) 0.82969(12) 0.35773(11) 0.0260(5) Uani 1 1 d . . .
O9 O 0.88984(19) 0.42290(12) 0.50080(11) 0.0290(6) Uani 1 1 d . . .
O10 O 0.8707(2) 0.29396(13) 0.46896(11) 0.0340(6) Uani 1 1 d . . .
O11 O 0.95443(19) 0.21211(12) 0.21229(11) 0.0265(5) Uani 1 1 d . . .
O12 O 1.14637(19) 0.20124(12) 0.27358(10) 0.0258(5) Uani 1 1 d . . .
O13 O 0.88768(19) 0.44730(12) -0.08548(11) 0.0350(6) Uani 1 1 d . . .
O14 O 0.8189(2) 0.31944(14) -0.07165(12) 0.0376(6) Uani 1 1 d . . .
O15 O 0.48814(19) 0.19572(12) 0.07939(10) 0.0255(5) Uani 1 1 d . . .
O16 O 0.6925(2) 0.22130(12) 0.13511(11) 0.0276(6) Uani 1 1 d . . .
O17 O 0.3035(2) 0.46638(12) 0.58414(11) 0.0337(6) Uani 1 1 d . . .
O18 O 0.82203(19) 0.49108(12) 0.08556(11) 0.0283(6) Uani 1 1 d . . .
N1 N 0.4715(2) 0.13222(14) 0.82372(13) 0.0210(6) Uani 1 1 d D . .
H1 H 0.538(2) 0.1259(16) 0.8563(12) 0.025 Uiso 1 1 d D . .
N2 N 0.2589(2) 0.12369(14) 0.78148(13) 0.0207(6) Uani 1 1 d D . .
H2 H 0.279(3) 0.1440(16) 0.7441(12) 0.025 Uiso 1 1 d D . .
N3 N 0.1623(2) 0.22238(15) 0.85898(13) 0.0202(6) Uani 1 1 d D . .
H3 H 0.2358(19) 0.2159(16) 0.8855(13) 0.024 Uiso 1 1 d D . .
N4 N 0.2446(2) 0.35287(15) 0.89492(13) 0.0246(7) Uani 1 1 d D . .
H4 H 0.231(3) 0.4023(12) 0.8968(15) 0.030 Uiso 1 1 d D . .
N5 N 0.5055(3) 0.62479(15) 0.49959(14) 0.0243(7) Uani 1 1 d D . .
H5 H 0.452(2) 0.5780(12) 0.4862(14) 0.029 Uiso 1 1 d D . .
N6 N 0.5196(2) 0.75912(15) 0.49337(13) 0.0229(7) Uani 1 1 d D . .
H6 H 0.5949(19) 0.7646(17) 0.5216(13) 0.028 Uiso 1 1 d D . .
N7 N 0.6835(2) 0.86392(14) 0.43520(13) 0.0202(6) Uani 1 1 d D . .
H7 H 0.700(3) 0.8512(16) 0.3949(11) 0.024 Uiso 1 1 d D . .
N8 N 0.8921(2) 0.85807(15) 0.47634(13) 0.0223(7) Uani 1 1 d D . .
H8 H 0.954(2) 0.8607(17) 0.5132(11) 0.027 Uiso 1 1 d D . .
N9 N 0.7306(2) 0.36675(15) 0.41396(13) 0.0229(7) Uani 1 1 d D . .
H9 H 0.714(3) 0.4156(12) 0.4125(15) 0.027 Uiso 1 1 d D . .
N10 N 0.6696(2) 0.23755(15) 0.36540(12) 0.0204(6) Uani 1 1 d D . .
H10 H 0.735(2) 0.2271(17) 0.3968(12) 0.024 Uiso 1 1 d D . .
N11 N 0.7762(2) 0.15760(14) 0.27620(13) 0.0210(6) Uani 1 1 d D . .
H11 H 0.801(3) 0.1797(16) 0.2421(12) 0.025 Uiso 1 1 d D . .
N12 N 0.9876(2) 0.16309(15) 0.31983(13) 0.0216(6) Uani 1 1 d D . .
H12 H 1.048(2) 0.1482(16) 0.3508(12) 0.026 Uiso 1 1 d D . .
N13 N 1.0177(3) 0.38620(15) -0.01728(14) 0.0254(7) Uani 1 1 d D . .
H13 H 1.072(2) 0.4305(12) -0.0129(15) 0.030 Uiso 1 1 d D . .
N14 N 0.9982(2) 0.25566(16) 0.00393(13) 0.0234(7) Uani 1 1 d D . .
H14 H 0.9195(18) 0.2499(17) -0.0230(13) 0.028 Uiso 1 1 d D . .
N15 N 0.8314(2) 0.15781(14) 0.06368(13) 0.0208(6) Uani 1 1 d D . .
H15 H 0.822(3) 0.1794(15) 0.1026(11) 0.025 Uiso 1 1 d D . .
N16 N 0.6184(2) 0.15457(15) 0.02625(13) 0.0231(7) Uani 1 1 d D . .
H16 H 0.547(2) 0.1392(16) -0.0064(12) 0.028 Uiso 1 1 d D . .
C1 C 0.6778(3) 0.21453(19) 0.72404(16) 0.0301(9) Uani 1 1 d . . .
H1A H 0.6608 0.1770 0.6832 0.045 Uiso 1 1 calc R . .
H1B H 0.7680 0.2332 0.7414 0.045 Uiso 1 1 calc R . .
H1C H 0.6381 0.2593 0.7112 0.045 Uiso 1 1 calc R . .
C2 C 0.5050(3) 0.16431(17) 0.76691(18) 0.0226(8) Uani 1 1 d . . .
C3 C 0.3527(3) 0.11201(17) 0.83317(16) 0.0217(8) Uani 1 1 d . . .
C4 C 0.1303(3) 0.10539(18) 0.78230(15) 0.0203(8) Uani 1 1 d . . .
C5 C 0.0530(3) 0.04066(18) 0.74164(16) 0.0252(8) Uani 1 1 d . . .
H5A H 0.0868 0.0068 0.7161 0.030 Uiso 1 1 calc R . .
C6 C -0.0740(3) 0.02464(18) 0.73779(16) 0.0257(8) Uani 1 1 d . . .
H6A H -0.1270 -0.0195 0.7091 0.031 Uiso 1 1 calc R . .
C7 C -0.1228(3) 0.07316(18) 0.77580(16) 0.0235(8) Uani 1 1 d . . .
H7A H -0.2094 0.0622 0.7737 0.028 Uiso 1 1 calc R . .
C8 C -0.0452(3) 0.13803(17) 0.81705(15) 0.0219(8) Uani 1 1 d . . .
H8A H -0.0787 0.1708 0.8438 0.026 Uiso 1 1 calc R . .
C9 C 0.0804(3) 0.15523(18) 0.81938(15) 0.0200(8) Uani 1 1 d . . .
C10 C 0.1471(3) 0.29706(19) 0.85495(15) 0.0225(8) Uani 1 1 d . . .
C11 C 0.3594(3) 0.3404(2) 0.93092(16) 0.0284(9) Uani 1 1 d . . .
C12 C 0.5569(3) 0.4048(2) 0.99739(19) 0.0517(11) Uani 1 1 d . . .
H12A H 0.5504 0.3862 1.0425 0.078 Uiso 1 1 calc R . .
H12B H 0.6117 0.4569 1.0045 0.078 Uiso 1 1 calc R . .
H12C H 0.5915 0.3679 0.9729 0.078 Uiso 1 1 calc R . .
C13 C 0.7672(3) 0.5574(2) 0.59755(19) 0.0484(11) Uani 1 1 d . . .
H13A H 0.8270 0.5759 0.5703 0.073 Uiso 1 1 calc R . .
H13B H 0.7734 0.5038 0.6095 0.073 Uiso 1 1 calc R . .
H13C H 0.7859 0.5922 0.6402 0.073 Uiso 1 1 calc R . .
C14 C 0.6252(4) 0.6301(2) 0.54078(17) 0.0288(9) Uani 1 1 d . . .
C15 C 0.4529(3) 0.68696(19) 0.47084(15) 0.0229(8) Uani 1 1 d . . .
C16 C 0.4850(3) 0.82980(17) 0.46809(15) 0.0202(8) Uani 1 1 d . . .
C17 C 0.3724(3) 0.84840(17) 0.47207(15) 0.0228(8) Uani 1 1 d . . .
H17 H 0.3178 0.8145 0.4929 0.027 Uiso 1 1 calc R . .
C18 C 0.3393(3) 0.91609(18) 0.44587(15) 0.0224(8) Uani 1 1 d . . .
H18 H 0.2619 0.9285 0.4485 0.027 Uiso 1 1 calc R . .
C19 C 0.4189(3) 0.96564(18) 0.41590(16) 0.0242(8) Uani 1 1 d . . .
H19 H 0.3952 1.0115 0.3970 0.029 Uiso 1 1 calc R . .
C20 C 0.5329(3) 0.94862(18) 0.41330(15) 0.0231(8) Uani 1 1 d . . .
H20 H 0.5882 0.9832 0.3934 0.028 Uiso 1 1 calc R . .
C21 C 0.5662(3) 0.88081(17) 0.43996(15) 0.0191(8) Uani 1 1 d . . .
C22 C 0.7826(3) 0.87136(17) 0.48911(16) 0.0207(8) Uani 1 1 d . . .
C23 C 0.9103(3) 0.83615(17) 0.41303(18) 0.0220(8) Uani 1 1 d . . .
C24 C 1.0531(3) 0.79141(18) 0.36019(16) 0.0282(9) Uani 1 1 d . . .
H24A H 0.9838 0.7495 0.3355 0.042 Uiso 1 1 calc R . .
H24B H 1.1293 0.7702 0.3734 0.042 Uiso 1 1 calc R . .
H24C H 1.0655 0.8337 0.3298 0.042 Uiso 1 1 calc R . .
C25 C 0.9940(3) 0.41656(19) 0.55761(17) 0.0392(10) Uani 1 1 d . . .
H25A H 0.9657 0.3780 0.5881 0.059 Uiso 1 1 calc R . .
H25B H 1.0279 0.4679 0.5841 0.059 Uiso 1 1 calc R . .
H25C H 1.0589 0.3994 0.5391 0.059 Uiso 1 1 calc R . .
C26 C 0.8344(3) 0.3549(2) 0.46241(16) 0.0249(8) Uani 1 1 d . . .
C27 C 0.6479(3) 0.31054(19) 0.36452(16) 0.0225(8) Uani 1 1 d . . .
C28 C 0.5936(3) 0.17380(17) 0.31774(16) 0.0201(8) Uani 1 1 d . . .
C29 C 0.4678(3) 0.15069(17) 0.31418(16) 0.0226(8) Uani 1 1 d . . .
H29 H 0.4318 0.1758 0.3452 0.027 Uiso 1 1 calc R . .
C30 C 0.3946(3) 0.09124(18) 0.26568(17) 0.0269(8) Uani 1 1 d . . .
H30 H 0.3079 0.0765 0.2626 0.032 Uiso 1 1 calc R . .
C31 C 0.4471(3) 0.05301(18) 0.22158(17) 0.0293(9) Uani 1 1 d . . .
H31 H 0.3964 0.0124 0.1880 0.035 Uiso 1 1 calc R . .
C32 C 0.5736(3) 0.07406(18) 0.22649(16) 0.0260(8) Uani 1 1 d . . .
H32 H 0.6101 0.0471 0.1968 0.031 Uiso 1 1 calc R . .
C33 C 0.6473(3) 0.13436(17) 0.27458(16) 0.0185(8) Uani 1 1 d . . .
C34 C 0.8674(3) 0.14151(17) 0.32693(16) 0.0223(8) Uani 1 1 d . . .
C35 C 1.0241(3) 0.19404(17) 0.26341(17) 0.0238(8) Uani 1 1 d . . .
C36 C 1.1978(3) 0.23267(19) 0.21767(16) 0.0286(9) Uani 1 1 d . . .
H36A H 1.1754 0.1926 0.1783 0.043 Uiso 1 1 calc R . .
H36B H 1.2888 0.2475 0.2339 0.043 Uiso 1 1 calc R . .
H36C H 1.1640 0.2791 0.2030 0.043 Uiso 1 1 calc R . .
C37 C 0.7734(3) 0.4442(2) -0.13804(18) 0.0461(11) Uani 1 1 d . . .
H37A H 0.7675 0.4050 -0.1761 0.069 Uiso 1 1 calc R . .
H37B H 0.7730 0.4960 -0.1560 0.069 Uiso 1 1 calc R . .
H37C H 0.7021 0.4296 -0.1177 0.069 Uiso 1 1 calc R . .
C38 C 0.8994(4) 0.3780(2) -0.05980(17) 0.0309(9) Uani 1 1 d . . .
C39 C 1.0714(3) 0.32778(19) 0.01689(16) 0.0251(8) Uani 1 1 d . . .
C40 C 1.0302(3) 0.18518(17) 0.03091(15) 0.0201(8) Uani 1 1 d . . .
C41 C 1.1403(3) 0.16303(18) 0.02640(15) 0.0241(8) Uani 1 1 d . . .
H41 H 1.1974 0.1958 0.0063 0.029 Uiso 1 1 calc R . .
C42 C 1.1670(3) 0.09319(18) 0.05120(15) 0.0241(8) Uani 1 1 d . . .
H42 H 1.2427 0.0782 0.0485 0.029 Uiso 1 1 calc R . .
C43 C 1.0836(3) 0.04563(18) 0.07982(16) 0.0251(8) Uani 1 1 d . . .
H43 H 1.1024 -0.0021 0.0971 0.030 Uiso 1 1 calc R . .
C44 C 0.9730(3) 0.06646(18) 0.08371(15) 0.0229(8) Uani 1 1 d . . .
H44 H 0.9156 0.0331 0.1032 0.027 Uiso 1 1 calc R . .
C45 C 0.9462(3) 0.13652(18) 0.05891(15) 0.0182(8) Uani 1 1 d . . .
C46 C 0.7263(3) 0.13880(17) 0.01306(16) 0.0215(8) Uani 1 1 d . . .
C47 C 0.6063(3) 0.19309(18) 0.08536(18) 0.0225(8) Uani 1 1 d . . .
C48 C 0.4623(3) 0.23847(18) 0.13681(16) 0.0288(9) Uani 1 1 d . . .
H48A H 0.4827 0.2112 0.1790 0.043 Uiso 1 1 calc R . .
H48B H 0.3738 0.2411 0.1258 0.043 Uiso 1 1 calc R . .
H48C H 0.5130 0.2919 0.1444 0.043 Uiso 1 1 calc R . .
C49 C 0.4943(3) 0.46233(19) 0.66736(16) 0.0282(9) Uani 1 1 d . . .
H49A H 0.5216 0.5166 0.6557 0.034 Uiso 1 1 calc R . .
H49B H 0.5515 0.4298 0.6561 0.034 Uiso 1 1 calc R . .
C50 C 0.4981(3) 0.46251(19) 0.74472(16) 0.0328(9) Uani 1 1 d . . .
H50A H 0.5851 0.4814 0.7723 0.039 Uiso 1 1 calc R . .
H50B H 0.4474 0.4993 0.7564 0.039 Uiso 1 1 calc R . .
C51 C 0.4491(3) 0.38138(19) 0.76378(17) 0.0351(9) Uani 1 1 d . . .
H51A H 0.4499 0.3840 0.8137 0.042 Uiso 1 1 calc R . .
H51B H 0.5042 0.3456 0.7560 0.042 Uiso 1 1 calc R . .
C52 C 0.3168(3) 0.34871(19) 0.72068(16) 0.0329(9) Uani 1 1 d . . .
H52A H 0.2599 0.3812 0.7324 0.040 Uiso 1 1 calc R . .
H52B H 0.2890 0.2944 0.7321 0.040 Uiso 1 1 calc R . .
C53 C 0.3101(3) 0.34854(18) 0.64265(17) 0.0335(9) Uani 1 1 d . . .
H53A H 0.3571 0.3102 0.6294 0.040 Uiso 1 1 calc R . .
H53B H 0.2222 0.3326 0.6156 0.040 Uiso 1 1 calc R . .
C54 C 0.3646(3) 0.42968(19) 0.62630(17) 0.0293(9) Uani 1 1 d . . .
C55 C 0.8357(3) 0.45268(18) 0.13596(17) 0.0268(8) Uani 1 1 d . . .
C56 C 0.9324(3) 0.40292(19) 0.15157(16) 0.0310(9) Uani 1 1 d . . .
H56A H 0.9912 0.4159 0.1219 0.037 Uiso 1 1 calc R . .
H56B H 0.8913 0.3468 0.1401 0.037 Uiso 1 1 calc R . .
C57 C 1.0049(3) 0.4153(2) 0.22763(17) 0.0377(10) Uani 1 1 d . . .
H57A H 1.0601 0.3769 0.2370 0.045 Uiso 1 1 calc R . .
H57B H 1.0579 0.4688 0.2371 0.045 Uiso 1 1 calc R . .
C58 C 0.9181(3) 0.4057(2) 0.27574(17) 0.0362(9) Uani 1 1 d . . .
H58A H 0.9677 0.4149 0.3246 0.043 Uiso 1 1 calc R . .
H58B H 0.8685 0.3513 0.2684 0.043 Uiso 1 1 calc R . .
C59 C 0.8308(3) 0.46350(19) 0.26219(16) 0.0346(9) Uani 1 1 d . . .
H59A H 0.8800 0.5180 0.2726 0.042 Uiso 1 1 calc R . .
H59B H 0.7734 0.4555 0.2931 0.042 Uiso 1 1 calc R . .
C60 C 0.7550(3) 0.4516(2) 0.18578(16) 0.0328(9) Uani 1 1 d . . .
H60A H 0.6952 0.4006 0.1780 0.039 Uiso 1 1 calc R . .
H60B H 0.7065 0.4937 0.1765 0.039 Uiso 1 1 calc R . .

loop_
_atom_site_aniso_label
_atom_site_aniso_U_11
_atom_site_aniso_U_22
_atom_site_aniso_U_33
_atom_site_aniso_U_23
_atom_site_aniso_U_13
_atom_site_aniso_U_12
S1 0.0240(5) 0.0310(5) 0.0200(5) 0.0046(4) 0.0041(4) 0.0032(4)
S2 0.0260(5) 0.0268(5) 0.0269(5) -0.0018(4) -0.0012(4) 0.0045(4)
S3 0.0261(5) 0.0258(5) 0.0273(5) 0.0029(4) 0.0024(4) 0.0047(4)
S4 0.0247(5) 0.0387(5) 0.0184(5) -0.0023(4) 0.0016(4) 0.0107(4)
S5 0.0312(6) 0.0267(5) 0.0280(5) -0.0019(4) -0.0053(4) 0.0057(4)
S6 0.0231(5) 0.0309(5) 0.0216(5) 0.0050(4) 0.0037(4) 0.0036(4)
S7 0.0271(5) 0.0297(5) 0.0295(5) 0.0004(4) -0.0006(4) 0.0053(4)
S8 0.0246(5) 0.0425(6) 0.0198(5) -0.0050(4) 0.0011(4) 0.0110(4)
O1 0.0172(14) 0.0376(14) 0.0210(13) 0.0079(11) 0.0039(11) 0.0031(11)
O2 0.0185(14) 0.0373(14) 0.0197(13) 0.0063(11) 0.0002(11) 0.0054(11)
O3 0.0284(15) 0.0233(14) 0.0443(16) 0.0003(12) -0.0063(12) 0.0021(12)
O4 0.0235(15) 0.0282(14) 0.0384(15) -0.0054(11) -0.0072(12) -0.0068(12)
O5 0.0323(15) 0.0256(14) 0.0330(14) 0.0079(11) 0.0032(12) 0.0122(11)
O6 0.0306(16) 0.0286(15) 0.0542(17) 0.0092(13) -0.0054(13) 0.0004(13)
O7 0.0194(14) 0.0364(14) 0.0198(13) -0.0002(10) 0.0047(11) 0.0086(11)
O8 0.0210(14) 0.0360(14) 0.0189(13) 0.0035(10) 0.0004(12) 0.0062(11)
O9 0.0265(14) 0.0238(13) 0.0271(14) 0.0003(11) -0.0035(12) -0.0056(11)
O10 0.0324(15) 0.0276(15) 0.0371(15) 0.0013(12) -0.0022(12) 0.0084(12)
O11 0.0232(14) 0.0368(14) 0.0186(13) 0.0052(11) 0.0023(11) 0.0074(11)
O12 0.0158(14) 0.0405(14) 0.0205(13) 0.0053(11) 0.0049(11) 0.0029(11)
O13 0.0296(15) 0.0272(14) 0.0423(15) 0.0119(12) -0.0048(12) 0.0066(11)
O14 0.0222(15) 0.0323(15) 0.0514(17) 0.0137(13) -0.0018(13) 0.0000(13)
O15 0.0177(14) 0.0383(14) 0.0202(13) -0.0028(11) 0.0041(11) 0.0071(11)
O16 0.0197(14) 0.0365(14) 0.0218(13) -0.0052(11) -0.0008(12) 0.0032(11)
O17 0.0369(15) 0.0323(14) 0.0283(14) 0.0028(11) -0.0001(12) 0.0082(12)
O18 0.0310(14) 0.0259(13) 0.0235(14) 0.0006(11) 0.0019(11) 0.0014(11)
N1 0.0140(17) 0.0293(16) 0.0178(16) 0.0048(13) 0.0003(13) 0.0037(14)
N2 0.0185(17) 0.0265(16) 0.0158(16) 0.0039(12) 0.0023(14) 0.0038(13)
N3 0.0149(17) 0.0202(17) 0.0204(16) -0.0028(13) -0.0024(13) 0.0001(14)
N4 0.0226(18) 0.0197(16) 0.0257(17) -0.0024(14) -0.0018(15) 0.0007(15)
N5 0.0234(19) 0.0203(17) 0.0270(17) 0.0040(14) 0.0029(15) 0.0032(14)
N6 0.0214(17) 0.0201(17) 0.0245(17) 0.0046(14) 0.0006(14) 0.0035(16)
N7 0.0164(17) 0.0285(16) 0.0149(16) -0.0003(13) 0.0020(15) 0.0056(13)
N8 0.0183(18) 0.0352(17) 0.0127(17) -0.0015(13) 0.0008(13) 0.0083(14)
N9 0.0256(18) 0.0186(16) 0.0214(16) -0.0011(14) 0.0010(15) 0.0038(14)
N10 0.0209(17) 0.0218(17) 0.0168(16) 0.0001(13) 0.0011(13) 0.0049(14)
N11 0.0195(17) 0.0234(16) 0.0190(17) 0.0021(12) 0.0051(14) 0.0015(13)
N12 0.0155(18) 0.0291(17) 0.0190(17) 0.0052(13) 0.0015(14) 0.0042(13)
N13 0.0219(19) 0.0211(17) 0.0307(17) 0.0051(14) 0.0029(15) 0.0024(14)
N14 0.0188(17) 0.0265(18) 0.0235(17) 0.0056(14) 0.0012(14) 0.0054(16)
N15 0.0198(17) 0.0275(17) 0.0148(16) -0.0027(13) 0.0040(15) 0.0051(13)
N16 0.0163(18) 0.0377(18) 0.0147(17) -0.0031(14) 0.0021(13) 0.0068(15)
C1 0.021(2) 0.042(2) 0.027(2) 0.0061(17) 0.0075(17) 0.0018(17)
C2 0.018(2) 0.021(2) 0.028(2) -0.0026(16) 0.0060(19) 0.0037(17)
C3 0.022(2) 0.0177(19) 0.024(2) -0.0021(15) 0.0042(18) 0.0040(16)
C4 0.018(2) 0.025(2) 0.0169(19) 0.0049(16) 0.0039(17) 0.0025(17)
C5 0.024(2) 0.024(2) 0.025(2) 0.0002(16) 0.0034(18) 0.0047(17)
C6 0.022(2) 0.024(2) 0.026(2) -0.0034(16) 0.0014(17) -0.0025(17)
C7 0.018(2) 0.022(2) 0.027(2) 0.0029(16) 0.0054(17) -0.0031(17)
C8 0.022(2) 0.023(2) 0.021(2) 0.0021(16) 0.0063(17) 0.0038(17)
C9 0.019(2) 0.022(2) 0.0155(19) 0.0030(15) 0.0008(17) -0.0004(17)
C10 0.026(2) 0.025(2) 0.0181(19) -0.0003(16) 0.0117(17) 0.0003(18)
C11 0.021(2) 0.033(2) 0.021(2) -0.0024(17) -0.0032(18) -0.006(2)
C12 0.034(3) 0.049(3) 0.052(3) -0.009(2) -0.015(2) -0.004(2)
C13 0.040(3) 0.040(2) 0.057(3) 0.009(2) -0.010(2) 0.017(2)
C14 0.032(3) 0.036(3) 0.023(2) 0.0066(19) 0.008(2) 0.015(2)
C15 0.024(2) 0.028(2) 0.0205(19) 0.0081(17) 0.0112(17) 0.0066(18)
C16 0.020(2) 0.0197(19) 0.0173(19) 0.0021(15) -0.0013(16) 0.0029(17)
C17 0.021(2) 0.021(2) 0.023(2) 0.0006(16) 0.0035(16) -0.0002(16)
C18 0.0150(19) 0.025(2) 0.026(2) -0.0040(16) 0.0038(17) 0.0021(17)
C19 0.027(2) 0.0188(19) 0.024(2) 0.0011(15) 0.0008(17) 0.0058(17)
C20 0.021(2) 0.024(2) 0.022(2) 0.0054(16) 0.0039(16) 0.0009(17)
C21 0.021(2) 0.0205(19) 0.0128(18) -0.0030(15) 0.0003(16) 0.0021(17)
C22 0.020(2) 0.0183(19) 0.024(2) 0.0022(15) 0.0067(19) 0.0031(16)
C23 0.020(2) 0.021(2) 0.026(2) 0.0071(16) 0.008(2) 0.0035(17)
C24 0.028(2) 0.036(2) 0.023(2) 0.0006(16) 0.0098(18) 0.0092(17)
C25 0.036(2) 0.035(2) 0.032(2) 0.0001(17) -0.010(2) -0.0066(18)
C26 0.023(2) 0.028(2) 0.019(2) 0.0012(18) 0.0043(18) -0.0026(19)
C27 0.022(2) 0.025(2) 0.019(2) -0.0001(16) 0.0059(17) 0.0009(17)
C28 0.020(2) 0.0187(19) 0.0189(19) 0.0014(15) 0.0025(17) 0.0003(17)
C29 0.024(2) 0.0203(19) 0.023(2) 0.0030(16) 0.0070(17) 0.0016(17)
C30 0.019(2) 0.023(2) 0.036(2) 0.0024(17) 0.0062(19) -0.0016(17)
C31 0.025(2) 0.023(2) 0.034(2) -0.0018(17) 0.0010(19) -0.0001(18)
C32 0.030(2) 0.022(2) 0.026(2) -0.0006(16) 0.0060(18) 0.0070(18)
C33 0.015(2) 0.0184(18) 0.0206(19) 0.0032(16) 0.0035(17) 0.0013(16)
C34 0.019(2) 0.0185(19) 0.026(2) -0.0033(15) 0.0008(18) 0.0028(16)
C35 0.022(2) 0.023(2) 0.024(2) -0.0021(17) 0.0035(19) 0.0033(17)
C36 0.022(2) 0.038(2) 0.027(2) 0.0065(17) 0.0092(17) 0.0049(17)
C37 0.040(3) 0.040(2) 0.052(3) 0.012(2) -0.005(2) 0.011(2)
C38 0.029(3) 0.035(3) 0.031(2) 0.0080(19) 0.005(2) 0.011(2)
C39 0.029(2) 0.027(2) 0.022(2) 0.0032(17) 0.0109(17) 0.0070(19)
C40 0.019(2) 0.022(2) 0.0176(19) 0.0038(15) 0.0020(16) 0.0044(17)
C41 0.021(2) 0.030(2) 0.0189(19) -0.0009(16) 0.0053(16) -0.0003(17)
C42 0.023(2) 0.026(2) 0.023(2) 0.0006(16) 0.0038(17) 0.0073(17)
C43 0.029(2) 0.021(2) 0.023(2) 0.0038(16) 0.0014(17) 0.0054(18)
C44 0.020(2) 0.025(2) 0.0196(19) 0.0025(15) 0.0030(16) -0.0014(17)
C45 0.015(2) 0.024(2) 0.0131(18) -0.0029(15) -0.0005(16) 0.0044(17)
C46 0.019(2) 0.0231(19) 0.022(2) 0.0051(15) 0.0043(18) 0.0022(16)
C47 0.017(2) 0.026(2) 0.025(2) 0.0088(17) 0.006(2) 0.0030(17)
C48 0.026(2) 0.036(2) 0.028(2) 0.0001(17) 0.0109(18) 0.0095(17)
C49 0.028(2) 0.030(2) 0.029(2) 0.0035(16) 0.0091(18) 0.0079(17)
C50 0.029(2) 0.038(2) 0.030(2) 0.0044(17) 0.0049(18) 0.0053(18)
C51 0.045(3) 0.036(2) 0.028(2) 0.0043(17) 0.014(2) 0.0099(19)
C52 0.037(2) 0.031(2) 0.033(2) 0.0105(17) 0.0115(19) 0.0073(18)
C53 0.032(2) 0.028(2) 0.036(2) 0.0013(17) -0.0003(19) 0.0052(18)
C54 0.039(3) 0.029(2) 0.024(2) -0.0022(17) 0.014(2) 0.0085(19)
C55 0.030(2) 0.022(2) 0.022(2) -0.0043(17) 0.0020(18) -0.0027(17)
C56 0.037(2) 0.026(2) 0.031(2) -0.0004(16) 0.0085(19) 0.0094(18)
C57 0.040(2) 0.038(2) 0.039(2) 0.0069(18) 0.008(2) 0.0174(19)
C58 0.043(2) 0.036(2) 0.028(2) 0.0050(17) 0.0048(19) 0.0111(19)
C59 0.036(2) 0.038(2) 0.030(2) 0.0049(17) 0.0095(19) 0.0049(19)
C60 0.026(2) 0.039(2) 0.032(2) 0.0032(17) 0.0057(19) 0.0058(18)

loop_
_atom_type_symbol
_atom_type_description
_atom_type_scat_dispersion_real
_atom_type_scat_dispersion_imag
_atom_type_scat_source
C C 0.0181 0.0091 'International Tables Vol C Tables 4.2.6.8 and 6.1.1.4'
H H 0.0000 0.0000 'International Tables Vol C Tables 4.2.6.8 and 6.1.1.4'
N N 0.0311 0.0180 'International Tables Vol C Tables 4.2.6.8 and 6.1.1.4'
O O 0.0492 0.0322 'International Tables Vol C Tables 4.2.6.8 and 6.1.1.4'
S S 0.3331 0.5567 'International Tables Vol C Tables 4.2.6.8 and 6.1.1.4'

loop_
_geom_angle_atom_site_label_1
_geom_angle_atom_site_label_2
_geom_angle_atom_site_label_3
_geom_angle
_geom_angle_site_symmetry_1
_geom_angle_site_symmetry_3
_geom_angle_publ_flag
C2 O1 C1 115.2(2) . . ?
C11 O4 C12 114.7(3) . . ?
C14 O5 C13 112.3(3) . . ?
C23 O7 C24 115.2(2) . . ?
C26 O9 C25 114.1(2) . . ?
C35 O12 C36 115.4(2) . . ?
C38 O13 C37 113.9(3) . . ?
C47 O15 C48 115.6(2) . . ?
C3 N1 C2 127.1(3) . . ?
C3 N2 C4 124.4(3) . . ?
C10 N3 C9 125.9(3) . . ?
C10 N4 C11 126.7(3) . . ?
C14 N5 C15 126.7(3) . . ?
C15 N6 C16 124.2(3) . . ?
C22 N7 C21 124.0(3) . . ?
C23 N8 C22 126.5(3) . . ?
C26 N9 C27 126.5(3) . . ?
C27 N10 C28 123.0(3) . . ?
C34 N11 C33 123.1(3) . . ?
C34 N12 C35 127.1(3) . . ?
C38 N13 C39 127.4(3) . . ?
C39 N14 C40 126.2(3) . . ?
C46 N15 C45 123.2(3) . . ?
C46 N16 C47 127.2(3) . . ?
O2 C2 O1 125.6(3) . . ?
O2 C2 N1 125.5(3) . . ?
O1 C2 N1 109.0(3) . . ?
N2 C3 N1 116.9(3) . . ?
N2 C3 S1 124.1(2) . . ?
N1 C3 S1 118.9(2) . . ?
C5 C4 C9 119.7(3) . . ?
C5 C4 N2 119.3(3) . . ?
C9 C4 N2 120.8(3) . . ?
C4 C5 C6 120.5(3) . . ?
C7 C6 C5 119.7(3) . . ?
C6 C7 C8 120.0(3) . . ?
C9 C8 C7 120.4(3) . . ?
C8 C9 C4 119.7(3) . . ?
C8 C9 N3 122.2(3) . . ?
C4 C9 N3 118.1(3) . . ?
N3 C10 N4 115.1(3) . . ?
N3 C10 S2 126.4(3) . . ?
N4 C10 S2 118.5(2) . . ?
O3 C11 O4 124.8(3) . . ?
O3 C11 N4 126.0(3) . . ?
O4 C11 N4 109.2(3) . . ?
O6 C14 O5 125.6(3) . . ?
O6 C14 N5 125.7(3) . . ?
O5 C14 N5 108.7(3) . . ?
N6 C15 N5 115.7(3) . . ?
N6 C15 S3 126.5(2) . . ?
N5 C15 S3 117.8(2) . . ?
C21 C16 C17 119.6(3) . . ?
C21 C16 N6 119.3(3) . . ?
C17 C16 N6 121.1(3) . . ?
C18 C17 C16 120.3(3) . . ?
C19 C18 C17 120.0(3) . . ?
C18 C19 C20 120.2(3) . . ?
C19 C20 C21 119.7(3) . . ?
C16 C21 C20 120.2(3) . . ?
C16 C21 N7 121.3(3) . . ?
C20 C21 N7 118.4(3) . . ?
N7 C22 N8 117.9(3) . . ?
N7 C22 S4 123.5(2) . . ?
N8 C22 S4 118.6(2) . . ?
O8 C23 O7 125.4(3) . . ?
O8 C23 N8 125.5(3) . . ?
O7 C23 N8 109.2(3) . . ?
O10 C26 O9 125.2(3) . . ?
O10 C26 N9 126.0(3) . . ?
O9 C26 N9 108.8(3) . . ?
N10 C27 N9 116.5(3) . . ?
N10 C27 S5 125.5(2) . . ?
N9 C27 S5 118.0(2) . . ?
C29 C28 C33 119.7(3) . . ?
C29 C28 N10 121.0(3) . . ?
C33 C28 N10 119.2(3) . . ?
C30 C29 C28 120.2(3) . . ?
C29 C30 C31 120.2(3) . . ?
C30 C31 C32 119.8(3) . . ?
C31 C32 C33 120.2(3) . . ?
C32 C33 C28 119.8(3) . . ?
C32 C33 N11 119.0(3) . . ?
C28 C33 N11 121.1(3) . . ?
N11 C34 N12 117.0(3) . . ?
N11 C34 S6 123.6(2) . . ?
N12 C34 S6 119.4(2) . . ?
O11 C35 O12 125.5(3) . . ?
O11 C35 N12 125.1(3) . . ?
O12 C35 N12 109.4(3) . . ?
O14 C38 O13 125.2(3) . . ?
O14 C38 N13 126.5(3) . . ?
O13 C38 N13 108.3(3) . . ?
N14 C39 N13 114.5(3) . . ?
N14 C39 S7 127.0(2) . . ?
N13 C39 S7 118.5(2) . . ?
C45 C40 C41 119.8(3) . . ?
C45 C40 N14 118.7(3) . . ?
C41 C40 N14 121.4(3) . . ?
C42 C41 C40 120.1(3) . . ?
C43 C42 C41 119.7(3) . . ?
C42 C43 C44 120.7(3) . . ?
C43 C44 C45 119.5(3) . . ?
C40 C45 C44 120.1(3) . . ?
C40 C45 N15 120.8(3) . . ?
C44 C45 N15 119.0(3) . . ?
N15 C46 N16 118.2(3) . . ?
N15 C46 S8 122.8(2) . . ?
N16 C46 S8 119.1(2) . . ?
O16 C47 O15 125.5(3) . . ?
O16 C47 N16 124.9(3) . . ?
O15 C47 N16 109.6(3) . . ?
C54 C49 C50 109.0(3) . . ?
C51 C50 C49 111.6(3) . . ?
C50 C51 C52 111.2(3) . . ?
C51 C52 C53 111.0(3) . . ?
C54 C53 C52 109.7(3) . . ?
O17 C54 C49 123.4(3) . . ?
O17 C54 C53 121.8(3) . . ?
C49 C54 C53 114.7(3) . . ?
O18 C55 C60 121.8(3) . . ?
O18 C55 C56 122.6(3) . . ?
C60 C55 C56 115.6(3) . . ?
C55 C56 C57 112.0(3) . . ?
C58 C57 C56 111.5(3) . . ?
C57 C58 C59 110.6(3) . . ?
C58 C59 C60 110.3(3) . . ?
C55 C60 C59 112.6(3) . . ?

loop_
_geom_bond_atom_site_label_1
_geom_bond_atom_site_label_2
_geom_bond_distance
_geom_bond_site_symmetry_2
_geom_bond_publ_flag
S1 C3 1.674(3) . ?
S2 C10 1.672(3) . ?
S3 C15 1.667(3) . ?
S4 C22 1.681(3) . ?
S5 C27 1.673(3) . ?
S6 C34 1.675(3) . ?
S7 C39 1.659(3) . ?
S8 C46 1.673(3) . ?
O1 C2 1.328(3) . ?
O1 C1 1.449(3) . ?
O2 C2 1.217(3) . ?
O3 C11 1.207(4) . ?
O4 C11 1.337(4) . ?
O4 C12 1.451(4) . ?
O5 C14 1.345(4) . ?
O5 C13 1.463(4) . ?
O6 C14 1.200(4) . ?
O7 C23 1.329(3) . ?
O7 C24 1.452(3) . ?
O8 C23 1.214(3) . ?
O9 C26 1.340(4) . ?
O9 C25 1.448(3) . ?
O10 C26 1.205(4) . ?
O11 C35 1.219(3) . ?
O12 C35 1.327(3) . ?
O12 C36 1.452(3) . ?
O13 C38 1.343(4) . ?
O13 C37 1.445(4) . ?
O14 C38 1.203(4) . ?
O15 C47 1.319(3) . ?
O15 C48 1.455(3) . ?
O16 C47 1.221(4) . ?
O17 C54 1.231(3) . ?
O18 C55 1.221(3) . ?
N1 C3 1.379(4) . ?
N1 C2 1.380(4) . ?
N2 C3 1.341(4) . ?
N2 C4 1.430(4) . ?
N3 C10 1.343(4) . ?
N3 C9 1.419(4) . ?
N4 C10 1.381(4) . ?
N4 C11 1.382(4) . ?
N5 C14 1.388(4) . ?
N5 C15 1.404(4) . ?
N6 C15 1.335(4) . ?
N6 C16 1.430(4) . ?
N7 C22 1.335(4) . ?
N7 C21 1.431(4) . ?
N8 C23 1.375(4) . ?
N8 C22 1.376(4) . ?
N9 C26 1.383(4) . ?
N9 C27 1.393(4) . ?
N10 C27 1.335(4) . ?
N10 C28 1.428(4) . ?
N11 C34 1.338(4) . ?
N11 C33 1.426(4) . ?
N12 C34 1.379(4) . ?
N12 C35 1.380(4) . ?
N13 C38 1.378(4) . ?
N13 C39 1.394(4) . ?
N14 C39 1.343(4) . ?
N14 C40 1.428(4) . ?
N15 C46 1.337(4) . ?
N15 C45 1.435(4) . ?
N16 C46 1.377(4) . ?
N16 C47 1.378(4) . ?
C4 C5 1.381(4) . ?
C4 C9 1.393(4) . ?
C5 C6 1.390(4) . ?
C6 C7 1.381(4) . ?
C7 C8 1.388(4) . ?
C8 C9 1.381(4) . ?
C16 C21 1.384(4) . ?
C16 C17 1.387(4) . ?
C17 C18 1.383(4) . ?
C18 C19 1.381(4) . ?
C19 C20 1.385(4) . ?
C20 C21 1.388(4) . ?
C28 C29 1.384(4) . ?
C28 C33 1.389(4) . ?
C29 C30 1.380(4) . ?
C30 C31 1.382(4) . ?
C31 C32 1.384(4) . ?
C32 C33 1.386(4) . ?
C40 C45 1.382(4) . ?
C40 C41 1.387(4) . ?
C41 C42 1.385(4) . ?
C42 C43 1.375(4) . ?
C43 C44 1.381(4) . ?
C44 C45 1.388(4) . ?
C49 C54 1.488(4) . ?
C49 C50 1.530(4) . ?
C50 C51 1.512(4) . ?
C51 C52 1.523(4) . ?
C52 C53 1.537(4) . ?
C53 C54 1.509(4) . ?
C55 C60 1.495(4) . ?
C55 C56 1.498(4) . ?
C56 C57 1.525(4) . ?
C57 C58 1.516(4) . ?
C58 C59 1.520(4) . ?
C59 C60 1.542(4) . ?

loop_
_geom_hbond_atom_site_label_D
_geom_hbond_atom_site_label_H
_geom_hbond_atom_site_label_A
_geom_hbond_distance_DH
_geom_hbond_distance_HA
_geom_hbond_distance_DA
_geom_hbond_angle_DHA
_geom_hbond_site_symmetry_A
N2 H2 O2 0.893(17) 1.96(2) 2.675(3) 136(2) .
N3 H3 O3 0.900(17) 1.89(2) 2.644(3) 139(2) .
N3 H3 S1 0.900(17) 2.89(2) 3.531(3) 129(2) .
N6 H6 O6 0.886(17) 1.99(2) 2.681(3) 134(3) .
N6 H6 S4 0.886(17) 2.73(2) 3.388(3) 132(2) .
N7 H7 O8 0.895(17) 1.92(2) 2.673(3) 141(2) .
N10 H10 O10 0.896(17) 1.98(2) 2.672(3) 133(2) .
N10 H10 S6 0.896(17) 2.76(2) 3.389(3) 128(2) .
N11 H11 O11 0.872(17) 1.95(2) 2.674(3) 140(2) .
N11 H11 O16 0.872(17) 2.40(2) 3.061(3) 133(2) .
N14 H14 O14 0.907(17) 1.94(2) 2.664(3) 136(2) .
N15 H15 O16 0.885(17) 1.97(2) 2.697(3) 138(2) .
N15 H15 O11 0.885(17) 2.32(2) 2.984(3) 132(2) .
N1 H1 S8 0.899(17) 2.411(18) 3.306(3) 174(2) 1_556
N2 H2 O8 0.893(17) 2.23(2) 2.921(3) 134(2) 2_666
N4 H4 O18 0.900(17) 2.092(18) 2.980(3) 168(3) 2_666
N5 H5 O5 0.905(17) 2.422(19) 3.302(3) 164(2) 2_666
N7 H7 O2 0.895(17) 2.32(2) 2.976(3) 130(2) 2_666
N8 H8 S6 0.879(17) 2.513(19) 3.364(3) 163(3) 2_766
N9 H9 O17 0.904(17) 2.095(18) 2.994(3) 173(3) 2_666
N12 H12 S4 0.890(17) 2.427(18) 3.316(3) 176(2) 2_766
N13 H13 O18 0.877(17) 2.40(2) 3.099(3) 138(2) 2_765
N13 H13 O13 0.877(17) 2.73(3) 3.322(4) 126(2) 2_765
N16 H16 S1 0.891(17) 2.631(18) 3.515(3) 171(3) 1_554

loop_
_geom_torsion_atom_site_label_1
_geom_torsion_atom_site_label_2
_geom_torsion_atom_site_label_3
_geom_torsion_atom_site_label_4
_geom_torsion
_geom_torsion_site_symmetry_1
_geom_torsion_site_symmetry_2
_geom_torsion_site_symmetry_3
_geom_torsion_site_symmetry_4
_geom_torsion_publ_flag
C1 O1 C2 O2 3.6(4) . . . . ?
C1 O1 C2 N1 -176.2(2) . . . . ?
C3 N1 C2 O2 -0.5(5) . . . . ?
C3 N1 C2 O1 179.3(3) . . . . ?
C4 N2 C3 N1 179.4(3) . . . . ?
C4 N2 C3 S1 0.1(4) . . . . ?
C2 N1 C3 N2 0.9(4) . . . . ?
C2 N1 C3 S1 -179.8(2) . . . . ?
C3 N2 C4 C5 -106.1(3) . . . . ?
C3 N2 C4 C9 78.7(4) . . . . ?
C9 C4 C5 C6 -0.4(4) . . . . ?
N2 C4 C5 C6 -175.6(3) . . . . ?
C4 C5 C6 C7 -1.0(4) . . . . ?
C5 C6 C7 C8 0.6(4) . . . . ?
C6 C7 C8 C9 1.2(4) . . . . ?
C7 C8 C9 C4 -2.6(4) . . . . ?
C7 C8 C9 N3 177.8(3) . . . . ?
C5 C4 C9 C8 2.2(4) . . . . ?
N2 C4 C9 C8 177.3(3) . . . . ?
C5 C4 C9 N3 -178.2(3) . . . . ?
N2 C4 C9 N3 -3.1(4) . . . . ?
C10 N3 C9 C8 -54.0(4) . . . . ?
C10 N3 C9 C4 126.4(3) . . . . ?
C9 N3 C10 N4 -175.1(3) . . . . ?
C9 N3 C10 S2 4.6(4) . . . . ?
C11 N4 C10 N3 8.4(4) . . . . ?
C11 N4 C10 S2 -171.3(2) . . . . ?
C12 O4 C11 O3 -3.4(4) . . . . ?
C12 O4 C11 N4 178.1(3) . . . . ?
C10 N4 C11 O3 -6.0(5) . . . . ?
C10 N4 C11 O4 172.5(3) . . . . ?
C13 O5 C14 O6 -2.0(4) . . . . ?
C13 O5 C14 N5 177.2(2) . . . . ?
C15 N5 C14 O6 0.4(5) . . . . ?
C15 N5 C14 O5 -178.8(3) . . . . ?
C16 N6 C15 N5 176.9(3) . . . . ?
C16 N6 C15 S3 -2.2(4) . . . . ?
C14 N5 C15 N6 -9.7(4) . . . . ?
C14 N5 C15 S3 169.5(2) . . . . ?
C15 N6 C16 C21 -122.5(3) . . . . ?
C15 N6 C16 C17 58.3(4) . . . . ?
C21 C16 C17 C18 2.3(5) . . . . ?
N6 C16 C17 C18 -178.5(3) . . . . ?
C16 C17 C18 C19 -0.3(5) . . . . ?
C17 C18 C19 C20 -1.4(5) . . . . ?
C18 C19 C20 C21 1.0(5) . . . . ?
C17 C16 C21 C20 -2.6(5) . . . . ?
N6 C16 C21 C20 178.1(3) . . . . ?
C17 C16 C21 N7 179.7(3) . . . . ?
N6 C16 C21 N7 0.5(4) . . . . ?
C19 C20 C21 C16 1.0(5) . . . . ?
C19 C20 C21 N7 178.7(3) . . . . ?
C22 N7 C21 C16 -75.6(4) . . . . ?
C22 N7 C21 C20 106.7(3) . . . . ?
C21 N7 C22 N8 -175.8(3) . . . . ?
C21 N7 C22 S4 5.6(4) . . . . ?
C23 N8 C22 N7 -1.3(4) . . . . ?
C23 N8 C22 S4 177.4(2) . . . . ?
C24 O7 C23 O8 -4.9(4) . . . . ?
C24 O7 C23 N8 174.4(2) . . . . ?
C22 N8 C23 O8 4.7(5) . . . . ?
C22 N8 C23 O7 -174.7(3) . . . . ?
C25 O9 C26 O10 -5.9(4) . . . . ?
C25 O9 C26 N9 174.8(2) . . . . ?
C27 N9 C26 O10 0.9(5) . . . . ?
C27 N9 C26 O9 -179.8(3) . . . . ?
C28 N10 C27 N9 -179.6(3) . . . . ?
C28 N10 C27 S5 -0.3(4) . . . . ?
C26 N9 C27 N10 1.9(4) . . . . ?
C26 N9 C27 S5 -177.5(2) . . . . ?
C27 N10 C28 C29 -59.8(4) . . . . ?
C27 N10 C28 C33 120.5(3) . . . . ?
C33 C28 C29 C30 -3.1(4) . . . . ?
N10 C28 C29 C30 177.1(3) . . . . ?
C28 C29 C30 C31 1.7(4) . . . . ?
C29 C30 C31 C32 0.5(4) . . . . ?
C30 C31 C32 C33 -1.3(4) . . . . ?
C31 C32 C33 C28 -0.2(4) . . . . ?
C31 C32 C33 N11 -176.8(3) . . . . ?
C29 C28 C33 C32 2.4(4) . . . . ?
N10 C28 C33 C32 -177.9(3) . . . . ?
C29 C28 C33 N11 179.0(3) . . . . ?
N10 C28 C33 N11 -1.3(4) . . . . ?
C34 N11 C33 C32 -107.8(3) . . . . ?
C34 N11 C33 C28 75.6(4) . . . . ?
C33 N11 C34 N12 176.0(3) . . . . ?
C33 N11 C34 S6 -3.6(4) . . . . ?
C35 N12 C34 N11 -5.6(4) . . . . ?
C35 N12 C34 S6 174.1(2) . . . . ?
C36 O12 C35 O11 -0.7(4) . . . . ?
C36 O12 C35 N12 179.5(2) . . . . ?
C34 N12 C35 O11 5.3(5) . . . . ?
C34 N12 C35 O12 -174.9(3) . . . . ?
C37 O13 C38 O14 -8.5(5) . . . . ?
C37 O13 C38 N13 172.4(3) . . . . ?
C39 N13 C38 O14 4.6(5) . . . . ?
C39 N13 C38 O13 -176.3(3) . . . . ?
C40 N14 C39 N13 178.9(3) . . . . ?
C40 N14 C39 S7 -1.9(5) . . . . ?
C38 N13 C39 N14 2.3(4) . . . . ?
C38 N13 C39 S7 -177.0(2) . . . . ?
C39 N14 C40 C45 132.5(3) . . . . ?
C39 N14 C40 C41 -50.8(4) . . . . ?
C45 C40 C41 C42 -1.3(5) . . . . ?
N14 C40 C41 C42 -178.1(3) . . . . ?
C40 C41 C42 C43 0.5(5) . . . . ?
C41 C42 C43 C44 0.4(5) . . . . ?
C42 C43 C44 C45 -0.5(5) . . . . ?
C41 C40 C45 C44 1.3(5) . . . . ?
N14 C40 C45 C44 178.1(3) . . . . ?
C41 C40 C45 N15 -179.5(3) . . . . ?
N14 C40 C45 N15 -2.7(4) . . . . ?
C43 C44 C45 C40 -0.4(5) . . . . ?
C43 C44 C45 N15 -179.6(3) . . . . ?
C46 N15 C45 C40 89.1(4) . . . . ?
C46 N15 C45 C44 -91.7(4) . . . . ?
C45 N15 C46 N16 172.9(3) . . . . ?
C45 N15 C46 S8 -8.2(4) . . . . ?
C47 N16 C46 N15 4.5(4) . . . . ?
C47 N16 C46 S8 -174.5(2) . . . . ?
C48 O15 C47 O16 2.1(4) . . . . ?
C48 O15 C47 N16 -177.0(2) . . . . ?
C46 N16 C47 O16 2.0(5) . . . . ?
C46 N16 C47 O15 -178.9(3) . . . . ?
C54 C49 C50 C51 55.8(3) . . . . ?
C49 C50 C51 C52 -57.0(4) . . . . ?
C50 C51 C52 C53 55.5(4) . . . . ?
C51 C52 C53 C54 -53.3(3) . . . . ?
C50 C49 C54 O17 120.9(3) . . . . ?
C50 C49 C54 C53 -56.3(3) . . . . ?
C52 C53 C54 O17 -121.7(3) . . . . ?
C52 C53 C54 C49 55.6(4) . . . . ?
O18 C55 C56 C57 133.4(3) . . . . ?
C60 C55 C56 C57 -47.4(4) . . . . ?
C55 C56 C57 C58 52.1(4) . . . . ?
C56 C57 C58 C59 -58.4(4) . . . . ?
C57 C58 C59 C60 57.7(4) . . . . ?
O18 C55 C60 C59 -133.1(3) . . . . ?
C56 C55 C60 C59 47.7(4) . . . . ?
C58 C59 C60 C55 -52.0(4) . . . . ?

loop_
_cod_related_entry_id
_cod_related_entry_database
_cod_related_entry_code
1 ChemSpider 30653605
